data_7218771
loop_
_publ_author_name
'Jacobs, Ayesha'
'Amombo Noa, Francoise M.'

_publ_section_title
;
 Co-crystals and co-crystal hydrates of vanillic acid
;
_journal_issue 1
_journal_name_full CrystEngComm
_journal_page_first 98
_journal_paper_doi 10.1039/C4CE01795A
_journal_volume 17
_journal_year 2015
_chemical_formula_sum 'C24 H28 N8 O8'
_chemical_formula_weight 556.54
_chemical_name_systematic
; 
 vanillic acid (bis) caffeine co-crystal 
;
_space_group_IT_number 2
_symmetry_cell_setting triclinic
_symmetry_space_group_name_Hall '-P 1'
_symmetry_space_group_name_H-M 'P -1'
_atom_sites_solution_hydrogens geom
_atom_sites_solution_primary direct
_atom_sites_solution_secondary difmap
_audit_creation_method SHELXL-97
_cell_angle_alpha 77.69(3)
_cell_angle_beta 81.26(3)
_cell_angle_gamma 82.69(3)
_cell_formula_units_Z 2
_cell_length_a 10.110(2)
_cell_length_b 10.525(2)
_cell_length_c 12.221(2)
_cell_measurement_reflns_used 12163
_cell_measurement_temperature 173(2)
_cell_measurement_theta_max 28.34
_cell_measurement_theta_min 1.72
_cell_volume 1249.7(4)
_computing_cell_refinement 'SAINT-Plus (Bruker, 2004)'
_computing_data_collection 'APEX2 (Bruker, 2005)'
_computing_data_reduction 'SAINT-Plus and XPREP (Bruker 2004)'
_computing_molecular_graphics 'X-seed (Barbour, 1999)'
_computing_publication_material 'SHELXL-97 (Sheldrick, 1997)'
_computing_structure_refinement 'SHELXL-97 (Sheldrick, 1997)'
_computing_structure_solution 'SHELXS-97 (Sheldrick, 1990)'
_diffrn_ambient_temperature 173(2)
_diffrn_measured_fraction_theta_full 0.992
_diffrn_measured_fraction_theta_max 0.992
_diffrn_measurement_device_type 'Bruker Kappa Duo Apex II diffractometer'
_diffrn_measurement_method '1.2\% \f scans and \w scans'
_diffrn_radiation_monochromator graphite
_diffrn_radiation_source 'fine-focus sealed tube'
_diffrn_radiation_type MoK\a
_diffrn_radiation_wavelength 0.71073
_diffrn_reflns_av_R_equivalents 0.0256
_diffrn_reflns_av_sigmaI/netI 0.0415
_diffrn_reflns_limit_h_max 9
_diffrn_reflns_limit_h_min -13
_diffrn_reflns_limit_k_max 14
_diffrn_reflns_limit_k_min -14
_diffrn_reflns_limit_l_max 15
_diffrn_reflns_limit_l_min -16
_diffrn_reflns_number 12163
_diffrn_reflns_theta_full 28.34
_diffrn_reflns_theta_max 28.34
_diffrn_reflns_theta_min 1.72
_exptl_absorpt_coefficient_mu 0.114
_exptl_absorpt_correction_T_max 0.989
_exptl_absorpt_correction_T_min 0.851
_exptl_absorpt_correction_type multi-scan
_exptl_absorpt_process_details 'Bruker SADABS'
_exptl_crystal_colour colourless
_exptl_crystal_density_diffrn 1.479
_exptl_crystal_density_method 'not measured'
_exptl_crystal_description rectangle
_exptl_crystal_F_000 584
_exptl_crystal_recrystallization_method 'Re-crystallisation from solvent: ethyl methylketone'
_exptl_crystal_size_max 0.51
_exptl_crystal_size_mid 0.18
_exptl_crystal_size_min 0.10
_refine_diff_density_max 0.885
_refine_diff_density_min -0.264
_refine_diff_density_rms 0.059
_refine_ls_extinction_method none
_refine_ls_goodness_of_fit_ref 1.033
_refine_ls_hydrogen_treatment noref
_refine_ls_matrix_type full
_refine_ls_number_parameters 370
_refine_ls_number_reflns 6186
_refine_ls_number_restraints 0
_refine_ls_restrained_S_all 1.033
_refine_ls_R_factor_all 0.0782
_refine_ls_R_factor_gt 0.0542
_refine_ls_shift/su_max 0.001
_refine_ls_shift/su_mean 0.000
_refine_ls_structure_factor_coef Fsqd
_refine_ls_weighting_details 'calc w=1/[\s^2^(Fo^2^)+(0.0803P)^2^+0.6205P] where P=(Fo^2^+2Fc^2^)/3'
_refine_ls_weighting_scheme calc
_refine_ls_wR_factor_gt 0.1448
_refine_ls_wR_factor_ref 0.1605
_reflns_number_gt 4486
_reflns_number_total 6186
_reflns_threshold_expression >2sigma(I)
_cod_data_source_file c4ce01795a2.cif
_cod_data_source_block a:
_cod_depositor_comments
;
The following automatic conversions were performed:

'_symmetry_cell_setting' value 'Triclinic' changed to 'triclinic'
according to
/usr/data/users/saulius/crontab/automatic-downloads/rss-feeds/RSC/lib/dictionaries/cif_core.dic
dictionary named 'cif_core.dic' version 2.4.2 from 2011-04-26.

Automatic conversion script
Id: cif_fix_values 2827 2014-09-09 07:05:25Z andrius 

 Adding full bibliography for 7218771--7218777.cif.
;
_cod_database_code 7218771

loop_
_symmetry_equiv_pos_as_xyz
'x, y, z'
'-x, -y, -z'

loop_
_atom_site_label
_atom_site_type_symbol
_atom_site_fract_x
_atom_site_fract_y
_atom_site_fract_z
_atom_site_U_iso_or_equiv
_atom_site_adp_type
_atom_site_occupancy
_atom_site_symmetry_multiplicity
_atom_site_calc_flag
_atom_site_refinement_flags
O3 O 0.06860(13) 0.58682(15) 0.31599(12) 0.0315(3) Uani 1 1 d .
O4 O -0.01118(13) 0.73496(14) 0.12476(11) 0.0297(3) Uani 1 1 d .
O2 O -0.55870(14) 0.71382(17) 0.40060(13) 0.0394(4) Uani 1 1 d .
C1 C -0.33700(18) 0.71200(19) 0.30992(16) 0.0238(4) Uani 1 1 d .
O1 O -0.52052(14) 0.84956(15) 0.23297(13) 0.0346(4) Uani 1 1 d .
C6 C -0.24523(18) 0.74936(18) 0.21376(16) 0.0229(4) Uani 1 1 d .
H6 H -0.2758 0.8042 0.1482 0.027 Uiso 1 1 calc R
C5 C -0.11017(18) 0.70649(18) 0.21405(15) 0.0228(4) Uani 1 1 d .
C4 C -0.06406(18) 0.62743(19) 0.31131(16) 0.0241(4) Uani 1 1 d .
C8 C -0.48021(19) 0.7658(2) 0.30879(16) 0.0261(4) Uani 1 1 d .
C2 C -0.2914(2) 0.6307(2) 0.40494(16) 0.0292(4) Uani 1 1 d .
H2 H -0.3538 0.6028 0.4694 0.035 Uiso 1 1 calc R
C3 C -0.1556(2) 0.5899(2) 0.40641(17) 0.0292(4) Uani 1 1 d .
H3 H -0.1251 0.5362 0.4725 0.035 Uiso 1 1 calc R
C7 C -0.0499(2) 0.8267(2) 0.02770(17) 0.0309(4) Uani 1 1 d .
H7B H -0.1155 0.7906 -0.0055 0.046 Uiso 1 1 calc R
H7A H 0.0296 0.8438 -0.0281 0.046 Uiso 1 1 calc R
H7C H -0.0902 0.9085 0.0502 0.046 Uiso 1 1 calc R
O6 O -1.11997(14) 1.04025(15) 0.22365(12) 0.0323(3) Uani 1 1 d .
N12 N -0.96498(15) 0.92000(16) 0.32990(13) 0.0237(3) Uani 1 1 d .
O5 O -1.26852(14) 0.87567(16) 0.59496(13) 0.0366(4) Uani 1 1 d .
N14 N -0.81865(15) 0.78841(16) 0.46124(13) 0.0246(3) Uani 1 1 d .
C11 C -1.09325(19) 0.97646(19) 0.31471(16) 0.0244(4) Uani 1 1 d .
N10 N -1.19207(15) 0.95857(16) 0.40913(14) 0.0261(4) Uani 1 1 d .
C9 C -1.17504(19) 0.88563(19) 0.51841(17) 0.0260(4) Uani 1 1 d .
C20 C -0.8553(2) 0.9375(2) 0.23599(16) 0.0289(4) Uani 1 1 d .
H20A H -0.8154 0.8519 0.2216 0.043 Uiso 1 1 calc R
H20B H -0.7866 0.9835 0.2556 0.043 Uiso 1 1 calc R
H20C H -0.8909 0.9890 0.1681 0.043 Uiso 1 1 calc R
C17 C -1.03901(18) 0.83087(18) 0.52405(15) 0.0234(4) Uani 1 1 d .
N16 N -0.97516(16) 0.75626(16) 0.61264(14) 0.0265(4) Uani 1 1 d .
C13 C -0.93970(18) 0.84821(18) 0.43379(15) 0.0220(4) Uani 1 1 d .
C19 C -1.3277(2) 1.0226(2) 0.3922(2) 0.0361(5) Uani 1 1 d .
H19B H -1.3778 0.9646 0.3647 0.054 Uiso 1 1 calc R
H19C H -1.3205 1.1044 0.3366 0.054 Uiso 1 1 calc R
H19A H -1.3750 1.0413 0.4640 0.054 Uiso 1 1 calc R
C15 C -0.8458(2) 0.7342(2) 0.57102(17) 0.0276(4) Uani 1 1 d .
H15 H -0.7798 0.6851 0.6148 0.033 Uiso 1 1 calc R
C18 C -1.0360(2) 0.7106(2) 0.72920(17) 0.0349(5) Uani 1 1 d .
H18A H -0.9652 0.6849 0.7785 0.052 Uiso 1 1 calc R
H18B H -1.0854 0.6354 0.7324 0.052 Uiso 1 1 calc R
H18C H -1.0980 0.7811 0.7545 0.052 Uiso 1 1 calc R
O7 O 0.29087(14) 0.64618(16) 0.15362(13) 0.0355(4) Uani 1 1 d .
O8 O 0.67052(16) 0.36531(16) 0.22198(14) 0.0409(4) Uani 1 1 d .
N9 N 0.48236(16) 0.50657(16) 0.18936(13) 0.0267(4) Uani 1 1 d .
N22 N 0.68735(15) 0.52745(17) 0.06640(14) 0.0277(4) Uani 1 1 d .
C28 C 0.41188(18) 0.61460(19) 0.12667(16) 0.0246(4) Uani 1 1 d .
C21 C 0.6177(2) 0.4607(2) 0.16283(17) 0.0279(4) Uani 1 1 d .
C27 C 0.49480(18) 0.68002(19) 0.03204(15) 0.0241(4) Uani 1 1 d .
C23 C 0.62686(19) 0.6383(2) 0.00384(16) 0.0257(4) Uani 1 1 d .
N26 N 0.46731(18) 0.79387(19) -0.04571(16) 0.0350(4) Uani 1 1 d .
N24 N 0.68709(19) 0.7165(2) -0.08740(16) 0.0390(5) Uani 1 1 d .
C29 C 0.4095(2) 0.4360(2) 0.29323(19) 0.0406(5) Uani 1 1 d .
H29A H 0.3658 0.3663 0.2755 0.061 Uiso 1 1 calc R
H29B H 0.3412 0.4968 0.3261 0.061 Uiso 1 1 calc R
H29C H 0.4729 0.3979 0.3474 0.061 Uiso 1 1 calc R
C30 C 0.8290(2) 0.4834(3) 0.0349(2) 0.0398(5) Uani 1 1 d .
H30B H 0.8858 0.5204 0.0759 0.060 Uiso 1 1 calc R
H30C H 0.8535 0.5124 -0.0465 0.060 Uiso 1 1 calc R
H30A H 0.8423 0.3878 0.0544 0.060 Uiso 1 1 calc R
C25 C 0.5856(2) 0.8112(3) -0.1153(2) 0.0425(6) Uani 1 1 d .
H25 H 0.5962 0.8824 -0.1774 0.051 Uiso 1 1 calc R
C31 C 0.3450(3) 0.8808(3) -0.0540(3) 0.0535(7) Uani 1 1 d .
H31A H 0.3624 0.9588 -0.1122 0.080 Uiso 1 1 calc R
H31C H 0.3138 0.9064 0.0188 0.080 Uiso 1 1 calc R
H31B H 0.2758 0.8360 -0.0744 0.080 Uiso 1 1 calc R
H1 H -0.6456 0.7368 0.4062 0.069(10) Uiso 1 1 d R
H11 H 0.1198 0.6194 0.2563 0.064(9) Uiso 1 1 d R

loop_
_atom_site_aniso_label
_atom_site_aniso_U_11
_atom_site_aniso_U_22
_atom_site_aniso_U_33
_atom_site_aniso_U_23
_atom_site_aniso_U_13
_atom_site_aniso_U_12
O3 0.0193(7) 0.0399(8) 0.0311(8) -0.0012(6) -0.0015(6) 0.0006(6)
O4 0.0189(6) 0.0413(8) 0.0237(7) -0.0008(6) 0.0043(5) -0.0017(6)
O2 0.0185(7) 0.0559(10) 0.0346(8) 0.0005(7) 0.0083(6) 0.0012(6)
C1 0.0195(8) 0.0300(10) 0.0221(9) -0.0072(7) 0.0006(7) -0.0032(7)
O1 0.0216(7) 0.0465(9) 0.0325(8) -0.0038(7) -0.0031(6) 0.0011(6)
C6 0.0204(8) 0.0278(9) 0.0201(8) -0.0052(7) -0.0015(7) -0.0017(7)
C5 0.0203(8) 0.0272(9) 0.0208(9) -0.0065(7) 0.0022(7) -0.0049(7)
C4 0.0197(8) 0.0272(9) 0.0256(9) -0.0072(7) -0.0019(7) -0.0005(7)
C8 0.0201(9) 0.0344(10) 0.0245(9) -0.0098(8) 0.0013(7) -0.0033(7)
C2 0.0250(9) 0.0395(11) 0.0205(9) -0.0038(8) 0.0041(7) -0.0046(8)
C3 0.0276(10) 0.0349(11) 0.0224(9) -0.0019(8) -0.0025(8) -0.0007(8)
C7 0.0272(10) 0.0382(11) 0.0238(10) -0.0002(8) 0.0027(8) -0.0072(8)
O6 0.0298(7) 0.0402(8) 0.0250(7) -0.0026(6) -0.0059(6) 0.0003(6)
N12 0.0195(7) 0.0325(9) 0.0186(7) -0.0055(6) -0.0001(6) -0.0026(6)
O5 0.0244(7) 0.0482(9) 0.0325(8) -0.0064(7) 0.0093(6) -0.0045(6)
N14 0.0209(8) 0.0298(8) 0.0229(8) -0.0057(6) -0.0017(6) -0.0020(6)
C11 0.0229(9) 0.0276(9) 0.0242(9) -0.0084(7) -0.0025(7) -0.0034(7)
N10 0.0180(7) 0.0335(9) 0.0275(8) -0.0098(7) -0.0013(6) -0.0014(6)
C9 0.0226(9) 0.0300(10) 0.0264(9) -0.0083(8) 0.0003(7) -0.0052(7)
C20 0.0245(9) 0.0387(11) 0.0209(9) -0.0048(8) 0.0034(7) -0.0027(8)
C17 0.0221(9) 0.0287(9) 0.0199(9) -0.0060(7) -0.0004(7) -0.0045(7)
N16 0.0268(8) 0.0303(9) 0.0209(8) -0.0027(6) -0.0005(6) -0.0045(6)
C13 0.0207(8) 0.0252(9) 0.0209(9) -0.0069(7) -0.0005(7) -0.0039(7)
C19 0.0199(9) 0.0479(13) 0.0420(12) -0.0143(10) -0.0059(8) 0.0023(8)
C15 0.0246(9) 0.0318(10) 0.0253(9) -0.0043(8) -0.0029(7) -0.0014(8)
C18 0.0400(12) 0.0382(12) 0.0221(10) -0.0007(8) 0.0042(8) -0.0060(9)
O7 0.0185(7) 0.0471(9) 0.0377(8) -0.0080(7) 0.0032(6) -0.0006(6)
O8 0.0399(9) 0.0396(9) 0.0407(9) -0.0031(7) -0.0132(7) 0.0071(7)
N9 0.0247(8) 0.0335(9) 0.0194(8) -0.0022(7) 0.0008(6) -0.0033(7)
N22 0.0164(7) 0.0386(9) 0.0277(8) -0.0100(7) -0.0013(6) 0.0023(6)
C28 0.0202(9) 0.0336(10) 0.0207(9) -0.0063(8) -0.0017(7) -0.0044(7)
C21 0.0254(9) 0.0327(10) 0.0271(10) -0.0091(8) -0.0067(8) 0.0002(8)
C27 0.0188(8) 0.0338(10) 0.0191(8) -0.0039(7) -0.0022(7) -0.0036(7)
C23 0.0206(9) 0.0379(11) 0.0198(9) -0.0080(8) -0.0004(7) -0.0061(7)
N26 0.0328(9) 0.0403(10) 0.0304(9) -0.0031(8) -0.0091(7) 0.0015(8)
N24 0.0304(9) 0.0576(12) 0.0269(9) -0.0032(8) 0.0057(7) -0.0167(9)
C29 0.0444(13) 0.0455(13) 0.0250(10) 0.0034(9) 0.0051(9) -0.0080(10)
C30 0.0188(9) 0.0549(14) 0.0455(13) -0.0172(11) -0.0006(9) 0.0055(9)
C25 0.0334(12) 0.0554(15) 0.0332(12) 0.0044(11) -0.0007(9) -0.0110(10)
C31 0.0356(13) 0.0541(16) 0.0604(17) 0.0071(13) -0.0086(12) 0.0062(11)

loop_
_atom_type_symbol
_atom_type_description
_atom_type_scat_dispersion_real
_atom_type_scat_dispersion_imag
_atom_type_scat_source
C C 0.0033 0.0016 'International Tables Vol C Tables 4.2.6.8 and 6.1.1.4'
H H 0.0000 0.0000 'International Tables Vol C Tables 4.2.6.8 and 6.1.1.4'
N N 0.0061 0.0033 'International Tables Vol C Tables 4.2.6.8 and 6.1.1.4'
O O 0.0106 0.0060 'International Tables Vol C Tables 4.2.6.8 and 6.1.1.4'

loop_
_geom_angle_atom_site_label_1
_geom_angle_atom_site_label_2
_geom_angle_atom_site_label_3
_geom_angle
C4 O3 H11 113.3
C5 O4 C7 116.73(15)
C8 O2 H1 119.3
C2 C1 C6 119.50(17)
C2 C1 C8 121.85(17)
C6 C1 C8 118.59(17)
C5 C6 C1 120.07(17)
C5 C6 H6 120.0
C1 C6 H6 120.0
O4 C5 C6 125.43(17)
O4 C5 C4 114.35(16)
C6 C5 C4 120.22(17)
O3 C4 C3 118.57(17)
O3 C4 C5 121.90(17)
C3 C4 C5 119.52(17)
O1 C8 O2 123.77(18)
O1 C8 C1 123.62(18)
O2 C8 C1 112.60(17)
C3 C2 C1 120.57(18)
C3 C2 H2 119.7
C1 C2 H2 119.7
C2 C3 C4 120.08(18)
C2 C3 H3 120.0
C4 C3 H3 120.0
O4 C7 H7B 109.5
O4 C7 H7A 109.5
H7B C7 H7A 109.5
O4 C7 H7C 109.5
H7B C7 H7C 109.5
H7A C7 H7C 109.5
C13 N12 C11 119.71(16)
C13 N12 C20 120.03(16)
C11 N12 C20 120.25(16)
C15 N14 C13 103.34(16)
O6 C11 N12 121.71(18)
O6 C11 N10 121.24(17)
N12 C11 N10 117.05(16)
C11 N10 C9 126.89(16)
C11 N10 C19 116.32(17)
C9 N10 C19 116.79(17)
O5 C9 N10 121.63(18)
O5 C9 C17 127.18(19)
N10 C9 C17 111.18(16)
N12 C20 H20A 109.5
N12 C20 H20B 109.5
H20A C20 H20B 109.5
N12 C20 H20C 109.5
H20A C20 H20C 109.5
H20B C20 H20C 109.5
C13 C17 N16 104.94(16)
C13 C17 C9 123.32(17)
N16 C17 C9 131.72(17)
C15 N16 C17 106.33(16)
C15 N16 C18 126.42(18)
C17 N16 C18 127.25(17)
N14 C13 C17 112.03(17)
N14 C13 N12 126.14(16)
C17 C13 N12 121.83(17)
N10 C19 H19B 109.5
N10 C19 H19C 109.5
H19B C19 H19C 109.5
N10 C19 H19A 109.5
H19B C19 H19A 109.5
H19C C19 H19A 109.5
N16 C15 N14 113.36(18)
N16 C15 H15 123.3
N14 C15 H15 123.3
N16 C18 H18A 109.5
N16 C18 H18B 109.5
H18A C18 H18B 109.5
N16 C18 H18C 109.5
H18A C18 H18C 109.5
H18B C18 H18C 109.5
C21 N9 C28 125.88(16)
C21 N9 C29 116.60(17)
C28 N9 C29 117.51(17)
C21 N22 C23 120.34(16)
C21 N22 C30 119.12(18)
C23 N22 C30 120.44(18)
O7 C28 N9 121.97(17)
O7 C28 C27 125.55(18)
N9 C28 C27 112.48(16)
O8 C21 N22 121.59(19)
O8 C21 N9 121.40(19)
N22 C21 N9 117.01(17)
C23 C27 N26 106.15(17)
C23 C27 C28 123.17(18)
N26 C27 C28 130.65(18)
N24 C23 C27 113.23(19)
N24 C23 N22 125.80(18)
C27 C23 N22 120.97(17)
C25 N26 C27 104.63(18)
C25 N26 C31 125.4(2)
C27 N26 C31 129.94(19)
C23 N24 C25 102.24(18)
N9 C29 H29A 109.5
N9 C29 H29B 109.5
H29A C29 H29B 109.5
N9 C29 H29C 109.5
H29A C29 H29C 109.5
H29B C29 H29C 109.5
N22 C30 H30B 109.5
N22 C30 H30C 109.5
H30B C30 H30C 109.5
N22 C30 H30A 109.5
H30B C30 H30A 109.5
H30C C30 H30A 109.5
N24 C25 N26 113.8(2)
N24 C25 H25 123.1
N26 C25 H25 123.1
N26 C31 H31A 109.5
N26 C31 H31C 109.5
H31A C31 H31C 109.5
N26 C31 H31B 109.5
H31A C31 H31B 109.5
H31C C31 H31B 109.5

loop_
_geom_bond_atom_site_label_1
_geom_bond_atom_site_label_2
_geom_bond_distance
O3 C4 1.361(2)
O3 H11 0.8611
O4 C5 1.374(2)
O4 C7 1.431(2)
O2 C8 1.329(2)
O2 H1 0.8771
C1 C2 1.390(3)
C1 C6 1.400(3)
C1 C8 1.487(3)
O1 C8 1.215(2)
C6 C5 1.383(3)
C6 H6 0.9500
C5 C4 1.404(3)
C4 C3 1.391(3)
C2 C3 1.387(3)
C2 H2 0.9500
C3 H3 0.9500
C7 H7B 0.9800
C7 H7A 0.9800
C7 H7C 0.9800
O6 C11 1.220(2)
N12 C13 1.374(2)
N12 C11 1.378(2)
N12 C20 1.468(2)
O5 C9 1.222(2)
N14 C15 1.342(3)
N14 C13 1.358(2)
C11 N10 1.404(2)
N10 C9 1.415(3)
N10 C19 1.473(3)
C9 C17 1.428(3)
C20 H20A 0.9800
C20 H20B 0.9800
C20 H20C 0.9800
C17 C13 1.372(3)
C17 N16 1.388(2)
N16 C15 1.339(3)
N16 C18 1.468(2)
C19 H19B 0.9800
C19 H19C 0.9800
C19 H19A 0.9800
C15 H15 0.9500
C18 H18A 0.9800
C18 H18B 0.9800
C18 H18C 0.9800
O7 C28 1.240(2)
O8 C21 1.220(2)
N9 C21 1.405(3)
N9 C28 1.406(3)
N9 C29 1.469(3)
N22 C21 1.378(3)
N22 C23 1.379(3)
N22 C30 1.467(2)
C28 C27 1.424(3)
C27 C23 1.367(3)
C27 N26 1.388(3)
C23 N24 1.350(3)
N26 C25 1.366(3)
N26 C31 1.445(3)
N24 C25 1.365(3)
C29 H29A 0.9800
C29 H29B 0.9800
C29 H29C 0.9800
C30 H30B 0.9800
C30 H30C 0.9800
C30 H30A 0.9800
C25 H25 0.9500
C31 H31A 0.9800
C31 H31C 0.9800
C31 H31B 0.9800
